data_1509669
loop_
_publ_author_name
'Solodovnikov, S.F.'
'Tsyrenova, G.D.'
'Khobrakova, E.T.'
'Khaikina, E.G.'

_publ_section_title
;
 Phase formation in the (Ag2 O) - (Mg O) - (Mo O3) system and the crystal
 structure of the new double molybdate Ag2 Mg2 (Mo O4)3
;
_journal_name_full 'Zhurnal Neorganicheskoi Khimii'
_journal_page_first 2066
_journal_page_last 2071
_journal_volume 46
_journal_year 2001
_chemical_formula_sum 'Ag2 Mg2 Mo3 O12'
_chemical_name_systematic 'Ag2 Mg2 (Mo O4)3'
_space_group_IT_number 2
_symmetry_space_group_name_Hall '-P 1'
_symmetry_space_group_name_H-M 'P -1'
_cell_angle_alpha 107.56
_cell_angle_beta 105.11
_cell_angle_gamma 103.68
_cell_formula_units_Z 2
_cell_length_a 6.978
_cell_length_b 8.715
_cell_length_c 10.294
_cell_volume 541.380
_citation_journal_id_ASTM ZNOKAQ
_cod_data_source_file silver2-3_125.cif
_cod_data_source_block Ag2Mg2Mo3O12
_cod_original_cell_volume 541.38
_cod_database_code 1509669

loop_
_symmetry_equiv_pos_as_xyz
x,y,z
-x,-y,-z

loop_
_atom_site_label
_atom_site_type_symbol
_atom_site_fract_x
_atom_site_fract_y
_atom_site_fract_z
_atom_site_occupancy
_atom_site_U_iso_or_equiv
Mo2 Mo+6 0.2866 0.33592 0.73852 1 0.0
O10 O-2 0.7481 0.8093 -0.0383 1 0.0
O9 O-2 0.1583 0.7698 -0.0173 1 0.0
O12 O-2 0.2262 0.4655 0.2592 1 0.0
O2 O-2 0.4225 0.9464 0.8527 1 0.0
Mo3 Mo+6 0.09346 0.25183 0.13633 1 0.0
Ag3 Ag+1 0.5 0.5 0.5 1 0.0
Mg1 Mg+2 0.5374 0.1986 0.019 1 0.0
O11 O-2 0.0608 0.1317 0.2432 1 0.0
Mg2 Mg+2 0.1254 0.0381 0.396 1 0.0
Ag4 Ag+1 0.0066 0.4731 0.4334 0.433 0.0
Ag1 Ag+1 0.1706 0.6576 0.1585 0.87 0.0
O4 O-2 0.3862 -0.0012 0.355 1 0.0
O7 O-2 0.5232 0.7264 0.1566 1 0.0
O8 O-2 0.7181 0.7096 0.4432 1 0.0
Ag2 Ag+1 0.2083 0.6915 0.1986 0.13 0.0
O6 O-2 0.6634 0.4463 0.1761 1 0.0
Mo1 Mo+6 0.37948 0.908 0.66623 1 0.0
O3 O-2 0.8283 0.0245 0.4186 1 0.0
O1 O-2 0.6949 0.3121 0.4241 1 0.0
Ag5 Ag+1 0 0.5 0.5 0.134 0.0
O5 O-2 -0.0344 0.7753 0.2699 1 0.0
